data_4134646
loop_
_publ_author_name
'Chen, Xu-Lang'
'Shen, Yun-Jia'
'Gao, Chao'
'Yang, Jian'
'Sun, Xin'
'Zhang, Xin'
'Yang, Yu-Dong'
'Wei, Gong-Ping'
'Xiang, Jun-Feng'
'Sessler, Jonathan L.'
'Gong, Han-Yuan'

_publ_section_title
;
 Regulating the Structures of Self-Assembled Mechanically Interlocked
 Moleculecular Constructs via Dianion Precursor Substituent Effects.
;
_journal_name_full 'Journal of the American Chemical Society'
_journal_paper_doi 10.1021/jacs.9b13473
_journal_year 2020
_chemical_formula_sum 'C90 H96 Gd2 N14 O41'
_chemical_formula_weight 2344.30
_space_group_crystal_system triclinic
_space_group_IT_number 2
_space_group_name_Hall '-P 1'
_space_group_name_H-M_alt 'P -1'
_atom_sites_solution_hydrogens geom
_audit_creation_method SHELXL-2018/3
_cell_angle_alpha 81.17(3)
_cell_angle_beta 79.33(3)
_cell_angle_gamma 88.99(3)
_cell_formula_units_Z 1
_cell_length_a 13.288(3)
_cell_length_b 13.453(3)
_cell_length_c 14.007(3)
_cell_measurement_reflns_used 8082
_cell_measurement_temperature 100(2)
_cell_measurement_theta_max 24.999
_cell_measurement_theta_min 1.497
_cell_volume 2431.3(10)
_computing_cell_refinement 'CrystalClear (Rigaku Inc., 2008)'
_computing_data_collection 'CrystalClear (Rigaku Inc., 2008)'
_computing_data_reduction 'CrystalClear (Rigaku Inc., 2008)'
_computing_structure_refinement 'SHELXL-2018/3 (Sheldrick, 2018)'
_computing_structure_solution 'SHELXT 2014/5 (Sheldrick, 2014)'
_diffrn_ambient_temperature 100(2)
_diffrn_detector_area_resol_mean 28.5714
_diffrn_measured_fraction_theta_full 0.944
_diffrn_measured_fraction_theta_max 0.944
_diffrn_measurement_device
;
Saturn724+ (2x2 bin mode)
;
_diffrn_measurement_method dtprofit.ref
_diffrn_radiation_type MoK\a
_diffrn_radiation_wavelength 0.71073
_diffrn_reflns_av_R_equivalents 0.1243
_diffrn_reflns_av_unetI/netI 0.1942
_diffrn_reflns_Laue_measured_fraction_full 0.944
_diffrn_reflns_Laue_measured_fraction_max 0.944
_diffrn_reflns_limit_h_max 13
_diffrn_reflns_limit_h_min -15
_diffrn_reflns_limit_k_max 15
_diffrn_reflns_limit_k_min -15
_diffrn_reflns_limit_l_max 16
_diffrn_reflns_limit_l_min -16
_diffrn_reflns_number 19947
_diffrn_reflns_point_group_measured_fraction_full 0.944
_diffrn_reflns_point_group_measured_fraction_max 0.944
_diffrn_reflns_theta_full 24.999
_diffrn_reflns_theta_max 24.999
_diffrn_reflns_theta_min 1.497
_exptl_absorpt_coefficient_mu 1.452
_exptl_absorpt_correction_T_max 1.0000
_exptl_absorpt_correction_T_min 0.5282
_exptl_absorpt_correction_type multi-scan
_exptl_crystal_colour yellow
_exptl_crystal_density_diffrn 1.601
_exptl_crystal_description plate
_exptl_crystal_F_000 1190
_exptl_crystal_size_max 0.21
_exptl_crystal_size_mid 0.19
_exptl_crystal_size_min 0.08
_refine_diff_density_max 1.118
_refine_diff_density_min -1.553
_refine_diff_density_rms 0.150
_refine_ls_extinction_method none
_refine_ls_goodness_of_fit_ref 1.011
_refine_ls_hydrogen_treatment constr
_refine_ls_matrix_type full
_refine_ls_number_parameters 637
_refine_ls_number_reflns 8082
_refine_ls_number_restraints 0
_refine_ls_restrained_S_all 1.011
_refine_ls_R_factor_all 0.1807
_refine_ls_R_factor_gt 0.1025
_refine_ls_shift/su_max 0.000
_refine_ls_shift/su_mean 0.000
_refine_ls_structure_factor_coef Fsqd
_refine_ls_weighting_details 'w=1/[\s^2^(Fo^2^)+(0.0500P)^2^+26.0000P] where P=(Fo^2^+2Fc^2^)/3'
_refine_ls_weighting_scheme calc
_refine_ls_wR_factor_gt 0.1830
_refine_ls_wR_factor_ref 0.2401
_reflns_Friedel_coverage 0.000
_reflns_number_gt 4448
_reflns_number_total 8082
_reflns_threshold_expression 'I > 2\s(I)'
_cod_data_source_file ja9b13473_si_020.cif
_cod_data_source_block d
_cod_depositor_comments
;
The following automatic conversions were performed:

data item '_exptl_absorpt_correction_type' value 'Multi-scan' was
changed to 'multi-scan' in accordance with the
/home/data/users/saulius/crontab/automatic-downloads/rss-feeds/ACS/lib/dictionaries/cif_core.dic
dictionary named 'cif_core.dic' version 2.4.2 last updated on
2011-04-26.

Automatic conversion script
Id: cif_fix_values 7556 2019-12-06 15:28:31Z antanas 
;
_cod_original_cell_volume 2431.4(9)
_cod_database_code 4134646
_shelx_shelxl_version_number 2018/3
_shelx_space_group_comment
;
The symmetry employed for this shelxl refinement is uniquely defined
by the following loop, which should always be used as a source of
symmetry information in preference to the above space-group names.
They are only intended as comments.
;

loop_
_space_group_symop_operation_xyz
'x, y, z'
'-x, -y, -z'

loop_
_atom_site_label
_atom_site_type_symbol
_atom_site_fract_x
_atom_site_fract_y
_atom_site_fract_z
_atom_site_U_iso_or_equiv
_atom_site_adp_type
_atom_site_occupancy
_atom_site_site_symmetry_order
_atom_site_calc_flag
_atom_site_refinement_flags_posn
_atom_site_refinement_flags_adp
_atom_site_refinement_flags_occupancy
_atom_site_disorder_assembly
_atom_site_disorder_group
Gd1 Gd 0.25967(6) 0.25301(6) 0.75221(7) 0.0454(3) Uani 1 1 d . . . . .
O1 O 0.1027(9) 0.0143(9) 0.8859(11) 0.092(5) Uani 1 1 d . . . . .
O1W O 0.0870(7) 0.1888(7) 0.7752(8) 0.059(3) Uani 1 1 d . . . . .
O2 O 0.2550(7) 0.0931(7) 0.8568(8) 0.054(3) Uani 1 1 d . . . . .
O2W O 0.3949(7) 0.2677(8) 0.8500(8) 0.060(3) Uani 1 1 d . . . . .
O3 O 0.3947(7) 0.0310(8) 0.9545(9) 0.065(3) Uani 1 1 d . . . . .
H3B H 0.369468 0.066580 0.912324 0.098 Uiso 1 1 calc R U . . .
O3W O 0.3775(9) 0.3841(10) 0.6647(12) 0.110(5) Uani 1 1 d . . . . .
O4 O 0.4106(9) -0.2446(9) 1.2417(10) 0.080(4) Uani 1 1 d . . . . .
O4W O 0.4216(13) 0.6056(16) 0.3943(15) 0.055(6) Uani 0.5 1 d . . P . .
O5 O 0.2462(8) -0.2916(9) 1.2931(9) 0.077(4) Uani 1 1 d . . . . .
O6 O 0.1128(8) -0.2421(8) 1.1893(10) 0.080(4) Uani 1 1 d . . . . .
H6B H 0.139491 -0.275138 1.231996 0.121 Uiso 1 1 calc R U . . .
O7 O 0.1641(9) 0.2873(8) 0.9274(9) 0.071(3) Uani 1 1 d . . . . .
O8 O 0.1772(9) 0.4068(8) 0.7991(9) 0.075(4) Uani 1 1 d . . . . .
O9 O 0.0809(11) 0.5695(9) 0.8072(10) 0.104(5) Uani 1 1 d . . . . .
H9B H 0.122054 0.529438 0.784101 0.156 Uiso 1 1 calc R U . . .
O10 O 0.2577(10) 0.4946(9) 0.5636(11) 0.098(5) Uani 1 1 d . . . . .
O11 O 0.1889(9) 0.3403(8) 0.6181(9) 0.067(3) Uani 1 1 d . . . . .
O12 O 0.0022(9) 0.3050(8) 0.5983(9) 0.080(4) Uani 1 1 d . . . . .
H12C H 0.057783 0.295796 0.615540 0.119 Uiso 1 1 calc R U . . .
O13 O 0.2804(7) 0.1406(8) 0.6185(8) 0.057(2) Uani 1 1 d . . . . .
O14 O 0.4147(7) 0.1661(8) 0.6849(8) 0.057(2) Uani 1 1 d . . . . .
O15 O 0.5794(7) 0.0678(8) 0.6485(8) 0.057(3) Uani 1 1 d . . . . .
H15B H 0.538650 0.105274 0.676348 0.085 Uiso 1 1 calc R U . . .
O16 O 0.6124(15) 0.5783(14) 0.0438(17) 0.146(8) Uani 1 1 d . . . . .
O17 O 0.1666(12) 0.2027(12) 0.3762(13) 0.132(7) Uani 1 1 d . . . . .
N1 N 0.6553(11) -0.1444(11) 0.8585(10) 0.060(4) Uani 1 1 d . . . . .
N2 N 0.8019(10) -0.0793(9) 0.7877(10) 0.051(3) Uani 1 1 d . . . . .
N3 N 0.8427(10) 0.0381(10) 0.6490(10) 0.055(4) Uani 1 1 d . . . . .
N4 N 0.8702(11) 0.1566(11) 0.5073(13) 0.069(4) Uani 1 1 d . . . . .
N5 N 0.7546(11) 0.2391(10) 0.4370(11) 0.060(4) Uani 1 1 d . . . . .
N6 N 0.6815(16) 0.4244(16) 0.0258(17) 0.109(7) Uani 1 1 d . . . . .
N7 N 0.2179(16) 0.3631(16) 0.3248(18) 0.112(7) Uani 1 1 d . . . . .
C1 C 0.7010(13) -0.0804(12) 0.7847(13) 0.057(4) Uani 1 1 d . . . . .
H1A H 0.669511 -0.042001 0.737766 0.068 Uiso 1 1 calc R U . . .
C2 C 0.7256(14) -0.1885(13) 0.9122(15) 0.070(5) Uani 1 1 d . . . . .
H2A H 0.712507 -0.236806 0.968264 0.084 Uiso 1 1 calc R U . . .
C3 C 0.8164(13) -0.1480(13) 0.8677(15) 0.070(5) Uani 1 1 d . . . . .
H3A H 0.878715 -0.163430 0.887258 0.084 Uiso 1 1 calc R U . . .
C4 C 0.8792(12) -0.0222(12) 0.7189(15) 0.061(5) Uani 1 1 d . . . . .
C5 C 0.9815(12) -0.0313(12) 0.7248(14) 0.061(5) Uani 1 1 d . . . . .
H5A H 1.003841 -0.072139 0.776434 0.073 Uiso 1 1 calc R U . . .
C6 C 1.0501(14) 0.0253(13) 0.6476(16) 0.075(6) Uani 1 1 d . . . . .
H6A H 1.120118 0.019888 0.646529 0.089 Uiso 1 1 calc R U . . .
C7 C 1.0164(15) 0.0870(13) 0.5753(14) 0.070(5) Uani 1 1 d . . . . .
H7A H 1.061410 0.125582 0.525095 0.084 Uiso 1 1 calc R U . . .
C8 C 0.9099(14) 0.0905(12) 0.5793(14) 0.060(5) Uani 1 1 d . . . . .
C9 C 0.7669(14) 0.1769(11) 0.5168(14) 0.069(5) Uani 1 1 d . . . . .
H9A H 0.715777 0.151703 0.569289 0.083 Uiso 1 1 calc R U . . .
C10 C 0.9191(15) 0.2088(12) 0.4171(15) 0.069(5) Uani 1 1 d . . . . .
H10A H 0.988926 0.208720 0.391774 0.082 Uiso 1 1 calc R U . . .
C11 C 0.8471(16) 0.2596(15) 0.3731(14) 0.081(6) Uani 1 1 d . . . . .
H11A H 0.857648 0.300151 0.312018 0.097 Uiso 1 1 calc R U . . .
C12 C 0.6561(14) 0.2860(12) 0.4169(15) 0.075(6) Uani 1 1 d . . . . .
H12A H 0.667891 0.357815 0.397422 0.090 Uiso 1 1 calc R U . . .
H12B H 0.606673 0.276634 0.478003 0.090 Uiso 1 1 calc R U . . .
C13 C 0.6084(13) 0.2472(12) 0.3392(13) 0.064(5) Uani 1 1 d . . . . .
C14 C 0.5381(14) 0.3128(14) 0.2988(15) 0.080(3) Uani 1 1 d . . . . .
H14A H 0.525567 0.375475 0.318503 0.096 Uiso 1 1 calc R U . . .
C15 C 0.4869(14) 0.2824(13) 0.2283(15) 0.080(3) Uani 1 1 d . . . . .
H15A H 0.438359 0.324159 0.203242 0.096 Uiso 1 1 calc R U . . .
C16 C 0.5084(12) 0.1909(12) 0.1964(11) 0.056(4) Uani 1 1 d . . . . .
C17 C 0.5842(14) 0.1309(14) 0.2324(15) 0.080(3) Uani 1 1 d . . . . .
H17A H 0.601739 0.070831 0.208726 0.096 Uiso 1 1 calc R U . . .
C18 C 0.6337(14) 0.1598(13) 0.3033(15) 0.080(3) Uani 1 1 d . . . . .
H18A H 0.684188 0.119271 0.326245 0.096 Uiso 1 1 calc R U . . .
C19 C 0.5416(12) -0.1599(14) 0.8865(12) 0.069(5) Uani 1 1 d . . . . .
H19A H 0.510688 -0.098050 0.904735 0.083 Uiso 1 1 calc R U . . .
H19B H 0.526884 -0.211571 0.943756 0.083 Uiso 1 1 calc R U . . .
C20 C 0.1888(14) 0.0255(11) 0.9084(15) 0.072(6) Uani 1 1 d . . . . .
C21 C 0.2231(12) -0.0432(12) 0.9880(14) 0.057(5) Uani 1 1 d . . . . .
C22 C 0.3235(12) -0.0379(10) 1.0079(12) 0.051(4) Uani 1 1 d . . . . .
C23 C 0.3512(11) -0.1024(12) 1.0868(12) 0.057(5) Uani 1 1 d . . . . .
H23A H 0.417539 -0.097495 1.098174 0.068 Uiso 1 1 calc R U . . .
C24 C 0.2853(12) -0.1737(10) 1.1493(12) 0.047(4) Uani 1 1 d . . . . .
C25 C 0.1826(11) -0.1756(11) 1.1308(12) 0.051(4) Uani 1 1 d . . . . .
C26 C 0.1555(11) -0.1116(12) 1.0517(12) 0.054(4) Uani 1 1 d . . . . .
H26A H 0.088669 -0.114877 1.041012 0.065 Uiso 1 1 calc R U . . .
C27 C 0.3165(15) -0.2432(12) 1.2362(13) 0.062(5) Uani 1 1 d . . . . .
C28 C 0.1396(11) 0.3721(11) 0.8897(11) 0.045(4) Uani 1 1 d . . . . .
C29 C 0.0241(13) 0.4078(12) 1.0447(13) 0.065(5) Uani 1 1 d . . . . .
H29A H 0.040527 0.344430 1.074279 0.078 Uiso 1 1 calc R U . . .
C30 C 0.0662(12) 0.4410(12) 0.9496(14) 0.059(5) Uani 1 1 d . . . . .
C31 C 0.0423(14) 0.5334(11) 0.9025(13) 0.065(5) Uani 1 1 d . . . . .
C32 C 0.1829(14) 0.4327(11) 0.5767(13) 0.061(5) Uani 1 1 d . . . . .
C33 C 0.0880(12) 0.4666(11) 0.5372(12) 0.054(4) Uani 1 1 d . . . . .
C34 C 0.0873(14) 0.5624(12) 0.4859(13) 0.067(5) Uani 1 1 d . . . . .
H34A H 0.145515 0.603036 0.474684 0.080 Uiso 1 1 calc R U . . .
C35 C -0.0009(15) 0.4012(11) 0.5492(12) 0.064(5) Uani 1 1 d . . . . .
C36 C 0.3734(11) 0.1259(12) 0.6240(13) 0.057(2) Uani 1 1 d . . . . .
C37 C 0.4025(10) 0.0287(10) 0.4838(11) 0.045(4) Uani 1 1 d . . . . .
H37A H 0.336891 0.046236 0.473586 0.054 Uiso 1 1 calc R U . . .
C38 C 0.4407(10) 0.0647(10) 0.5603(10) 0.038(3) Uani 1 1 d . . . . .
C39 C 0.5383(10) 0.0332(10) 0.5769(11) 0.042(4) Uani 1 1 d . . . . .
C40 C 0.6589(19) 0.500(2) 0.073(2) 0.115(10) Uani 1 1 d . . . . .
H40A H 0.678866 0.496645 0.133912 0.138 Uiso 1 1 calc R U . . .
C41 C 0.738(2) 0.3344(19) 0.062(2) 0.142(11) Uani 1 1 d . . . . .
H41A H 0.745918 0.288283 0.015535 0.214 Uiso 1 1 calc R U . . .
H41B H 0.804261 0.354673 0.070828 0.214 Uiso 1 1 calc R U . . .
H41C H 0.700288 0.302060 0.124144 0.214 Uiso 1 1 calc R U . . .
C42 C 0.652(3) 0.423(2) -0.066(2) 0.198(17) Uani 1 1 d . . . . .
H42A H 0.675018 0.362013 -0.090098 0.297 Uiso 1 1 calc R U . . .
H42B H 0.579071 0.426957 -0.058284 0.297 Uiso 1 1 calc R U . . .
H42C H 0.682877 0.479734 -0.111864 0.297 Uiso 1 1 calc R U . . .
C43 C 0.2220(16) 0.2717(18) 0.3811(14) 0.080(6) Uani 1 1 d . . . . .
H43A H 0.268162 0.262018 0.424111 0.096 Uiso 1 1 calc R U . . .
C44 C 0.2908(17) 0.4424(16) 0.3353(15) 0.105(8) Uani 1 1 d . . . . .
H44A H 0.281023 0.503201 0.292433 0.157 Uiso 1 1 calc R U . . .
H44B H 0.278323 0.454943 0.402124 0.157 Uiso 1 1 calc R U . . .
H44C H 0.359795 0.419859 0.318216 0.157 Uiso 1 1 calc R U . . .
C45 C 0.141(2) 0.393(2) 0.265(2) 0.178(15) Uani 1 1 d . . . . .
H45A H 0.154970 0.460842 0.232213 0.267 Uiso 1 1 calc R U . . .
H45B H 0.143784 0.348914 0.216644 0.267 Uiso 1 1 calc R U . . .
H45C H 0.074691 0.388991 0.305783 0.267 Uiso 1 1 calc R U . . .

loop_
_atom_site_aniso_label
_atom_site_aniso_U_11
_atom_site_aniso_U_22
_atom_site_aniso_U_33
_atom_site_aniso_U_23
_atom_site_aniso_U_13
_atom_site_aniso_U_12
Gd1 0.0465(5) 0.0394(4) 0.0482(5) -0.0100(3) -0.0008(3) 0.0066(3)
O1 0.057(7) 0.089(10) 0.123(13) 0.024(9) -0.035(8) -0.027(7)
O1W 0.053(6) 0.055(7) 0.066(8) -0.013(6) -0.001(6) 0.002(5)
O2 0.062(7) 0.052(6) 0.045(7) 0.000(5) -0.009(5) 0.015(5)
O2W 0.052(6) 0.062(7) 0.071(9) -0.025(6) -0.007(6) 0.005(5)
O3 0.057(7) 0.061(7) 0.070(9) 0.012(7) -0.010(6) -0.011(6)
O3W 0.074(9) 0.100(11) 0.135(15) 0.036(10) -0.009(9) 0.002(8)
O4 0.066(8) 0.087(9) 0.085(11) -0.012(8) -0.010(7) -0.008(7)
O4W 0.035(11) 0.086(16) 0.041(13) 0.018(12) -0.019(10) -0.005(10)
O5 0.065(8) 0.078(8) 0.072(9) 0.030(7) -0.006(7) -0.007(7)
O6 0.050(7) 0.074(8) 0.104(11) 0.026(8) -0.011(7) -0.010(6)
O7 0.096(9) 0.059(7) 0.066(9) -0.025(7) -0.026(7) 0.041(7)
O8 0.101(9) 0.048(7) 0.059(9) -0.007(6) 0.023(7) 0.027(6)
O9 0.156(13) 0.070(9) 0.070(11) -0.010(8) 0.022(9) 0.040(9)
O10 0.110(10) 0.060(8) 0.124(14) 0.013(8) -0.041(10) -0.016(8)
O11 0.092(8) 0.047(7) 0.063(9) -0.002(6) -0.022(7) 0.019(6)
O12 0.097(9) 0.044(6) 0.093(11) 0.025(7) -0.037(8) -0.003(6)
O13 0.046(4) 0.066(4) 0.065(5) -0.040(4) -0.004(4) 0.017(3)
O14 0.046(4) 0.066(4) 0.065(5) -0.040(4) -0.004(4) 0.017(3)
O15 0.049(6) 0.062(7) 0.065(8) -0.030(6) -0.012(6) 0.009(5)
O16 0.156(17) 0.116(15) 0.19(2) -0.088(17) -0.044(15) 0.002(13)
O17 0.129(13) 0.114(13) 0.153(17) -0.053(12) 0.006(11) -0.057(11)
N1 0.067(9) 0.069(10) 0.044(9) -0.012(8) -0.007(8) 0.006(8)
N2 0.058(9) 0.045(8) 0.051(10) -0.006(7) -0.014(7) 0.006(7)
N3 0.063(9) 0.061(9) 0.036(9) 0.002(7) -0.002(7) 0.001(7)
N4 0.058(10) 0.051(9) 0.097(14) -0.018(9) -0.008(9) -0.011(7)
N5 0.075(10) 0.040(8) 0.059(10) -0.006(7) 0.000(8) -0.007(7)
N6 0.147(18) 0.086(14) 0.097(17) -0.030(14) -0.019(14) -0.026(13)
N7 0.119(16) 0.087(15) 0.13(2) -0.038(15) -0.015(15) 0.014(13)
C1 0.065(11) 0.058(10) 0.053(12) -0.016(9) -0.020(9) 0.010(9)
C2 0.074(12) 0.054(11) 0.080(15) 0.003(10) -0.023(11) 0.014(10)
C3 0.051(10) 0.065(12) 0.093(17) -0.017(12) -0.008(11) -0.002(9)
C4 0.049(10) 0.045(10) 0.092(16) -0.029(10) -0.010(10) 0.000(8)
C5 0.067(11) 0.050(10) 0.074(14) -0.019(10) -0.029(10) 0.011(9)
C6 0.069(12) 0.060(12) 0.092(17) -0.016(12) -0.003(11) -0.028(10)
C7 0.085(14) 0.054(11) 0.064(14) 0.000(10) -0.002(11) -0.008(10)
C8 0.073(12) 0.044(10) 0.067(14) -0.030(10) -0.005(10) 0.003(9)
C9 0.077(13) 0.040(9) 0.079(15) 0.012(10) -0.001(11) -0.020(9)
C10 0.090(13) 0.044(10) 0.076(15) -0.010(10) -0.023(12) -0.004(10)
C11 0.111(16) 0.078(14) 0.050(13) 0.004(11) -0.016(12) -0.012(13)
C12 0.086(13) 0.046(10) 0.097(17) -0.011(10) -0.023(12) 0.009(10)
C13 0.086(12) 0.049(10) 0.061(13) -0.001(9) -0.030(10) -0.009(9)
C14 0.092(8) 0.059(6) 0.101(9) -0.023(6) -0.042(6) 0.015(5)
C15 0.092(8) 0.059(6) 0.101(9) -0.023(6) -0.042(6) 0.015(5)
C16 0.064(10) 0.062(11) 0.033(10) 0.009(8) 0.000(8) -0.005(9)
C17 0.092(8) 0.059(6) 0.101(9) -0.023(6) -0.042(6) 0.015(5)
C18 0.092(8) 0.059(6) 0.101(9) -0.023(6) -0.042(6) 0.015(5)
C19 0.076(12) 0.091(14) 0.038(11) 0.008(10) -0.022(9) -0.003(10)
C20 0.065(12) 0.031(9) 0.099(17) -0.001(10) 0.028(11) -0.005(8)
C21 0.049(10) 0.042(9) 0.078(14) -0.014(9) -0.004(9) 0.007(8)
C22 0.067(11) 0.033(8) 0.044(10) 0.009(7) 0.000(8) 0.004(7)
C23 0.048(9) 0.058(10) 0.059(12) -0.008(9) 0.005(8) -0.015(8)
C24 0.062(10) 0.035(8) 0.046(10) -0.014(7) -0.009(8) 0.011(7)
C25 0.045(9) 0.041(8) 0.056(11) 0.000(8) 0.012(8) 0.008(7)
C26 0.050(9) 0.059(10) 0.053(11) 0.000(9) -0.017(8) -0.001(8)
C27 0.081(13) 0.047(10) 0.053(12) -0.019(9) 0.007(10) -0.005(10)
C28 0.051(9) 0.049(9) 0.027(9) 0.012(7) -0.003(7) 0.000(7)
C29 0.077(12) 0.051(10) 0.056(13) 0.016(9) -0.007(10) 0.016(9)
C30 0.061(10) 0.041(9) 0.075(15) -0.021(10) -0.007(10) 0.023(8)
C31 0.099(13) 0.038(9) 0.043(11) 0.000(8) 0.019(10) 0.034(9)
C32 0.099(13) 0.028(8) 0.064(13) 0.004(8) -0.047(11) 0.020(9)
C33 0.075(11) 0.039(9) 0.049(11) 0.009(8) -0.025(9) 0.019(8)
C34 0.081(12) 0.049(10) 0.070(14) 0.004(10) -0.028(11) 0.008(9)
C35 0.115(15) 0.038(9) 0.035(10) 0.003(8) -0.009(10) 0.001(10)
C36 0.046(4) 0.066(4) 0.065(5) -0.040(4) -0.004(4) 0.017(3)
C37 0.029(7) 0.041(8) 0.061(11) -0.004(8) -0.002(7) 0.009(6)
C38 0.054(9) 0.043(8) 0.018(8) -0.017(7) 0.001(7) 0.004(7)
C39 0.040(8) 0.046(8) 0.045(10) -0.027(8) -0.007(7) 0.005(7)
C40 0.12(2) 0.12(2) 0.12(2) -0.07(2) -0.001(17) -0.037(18)
C41 0.15(2) 0.10(2) 0.16(3) -0.01(2) 0.00(2) -0.001(19)
C42 0.30(4) 0.15(3) 0.18(4) -0.11(3) -0.06(3) 0.06(3)
C43 0.095(15) 0.101(17) 0.038(12) -0.014(12) 0.008(10) 0.030(14)
C44 0.141(19) 0.094(16) 0.064(16) -0.030(13) 0.032(14) 0.011(15)
C45 0.16(3) 0.19(3) 0.20(4) 0.01(3) -0.10(3) 0.03(2)

loop_
_atom_type_symbol
_atom_type_description
_atom_type_scat_dispersion_real
_atom_type_scat_dispersion_imag
_atom_type_scat_source
C C 0.0033 0.0016 'International Tables Vol C Tables 4.2.6.8 and 6.1.1.4'
Gd Gd -0.1653 3.9035 'International Tables Vol C Tables 4.2.6.8 and 6.1.1.4'
N N 0.0061 0.0033 'International Tables Vol C Tables 4.2.6.8 and 6.1.1.4'
O O 0.0106 0.0060 'International Tables Vol C Tables 4.2.6.8 and 6.1.1.4'
H H 0.0000 0.0000 'International Tables Vol C Tables 4.2.6.8 and 6.1.1.4'

loop_
_geom_angle_atom_site_label_1
_geom_angle_atom_site_label_2
_geom_angle_atom_site_label_3
_geom_angle
_geom_angle_site_symmetry_1
_geom_angle_site_symmetry_3
_geom_angle_publ_flag
O11 Gd1 O2 142.0(4) . . ?
O11 Gd1 O3W 71.3(4) . . ?
O2 Gd1 O3W 141.2(4) . . ?
O11 Gd1 O1W 74.4(4) . . ?
O2 Gd1 O1W 73.7(4) . . ?
O3W Gd1 O1W 144.8(4) . . ?
O11 Gd1 O8 70.5(4) . . ?
O2 Gd1 O8 125.8(4) . . ?
O3W Gd1 O8 76.5(4) . . ?
O1W Gd1 O8 84.7(4) . . ?
O11 Gd1 O14 108.5(4) . . ?
O2 Gd1 O14 74.8(4) . . ?
O3W Gd1 O14 74.5(4) . . ?
O1W Gd1 O14 125.2(3) . . ?
O8 Gd1 O14 149.4(4) . . ?
O11 Gd1 O2W 141.9(4) . . ?
O2 Gd1 O2W 75.7(4) . . ?
O3W Gd1 O2W 71.8(4) . . ?
O1W Gd1 O2W 139.2(4) . . ?
O8 Gd1 O2W 91.9(4) . . ?
O14 Gd1 O2W 70.0(3) . . ?
O11 Gd1 O13 72.5(4) . . ?
O2 Gd1 O13 82.0(4) . . ?
O3W Gd1 O13 97.5(5) . . ?
O1W Gd1 O13 79.6(3) . . ?
O8 Gd1 O13 142.4(4) . . ?
O14 Gd1 O13 52.4(3) . . ?
O2W Gd1 O13 121.8(3) . . ?
O11 Gd1 O7 114.0(4) . . ?
O2 Gd1 O7 75.0(3) . . ?
O3W Gd1 O7 114.4(5) . . ?
O1W Gd1 O7 72.9(4) . . ?
O8 Gd1 O7 51.0(4) . . ?
O14 Gd1 O7 137.2(4) . . ?
O2W Gd1 O7 73.7(3) . . ?
O13 Gd1 O7 148.0(4) . . ?
O11 Gd1 C36 90.3(4) . . ?
O2 Gd1 C36 77.2(4) . . ?
O3W Gd1 C36 85.6(5) . . ?
O1W Gd1 C36 102.6(4) . . ?
O8 Gd1 C36 157.0(5) . . ?
O14 Gd1 C36 26.4(4) . . ?
O2W Gd1 C36 96.1(4) . . ?
O13 Gd1 C36 26.0(3) . . ?
O7 Gd1 C36 151.9(5) . . ?
O11 Gd1 C28 91.6(4) . . ?
O2 Gd1 C28 99.8(4) . . ?
O3W Gd1 C28 97.4(5) . . ?
O1W Gd1 C28 75.5(4) . . ?
O8 Gd1 C28 26.0(4) . . ?
O14 Gd1 C28 153.9(4) . . ?
O2W Gd1 C28 84.0(4) . . ?
O13 Gd1 C28 153.3(4) . . ?
O7 Gd1 C28 25.2(3) . . ?
C36 Gd1 C28 176.8(5) . . ?
C20 O2 Gd1 140.1(11) . . ?
C22 O3 H3B 109.5 . . ?
C25 O6 H6B 109.5 . . ?
C28 O7 Gd1 89.7(10) . . ?
C28 O8 Gd1 98.0(9) . . ?
C31 O9 H9B 109.5 . . ?
C32 O11 Gd1 137.0(11) . . ?
C35 O12 H12C 109.5 . . ?
C36 O13 Gd1 91.3(8) . . ?
C36 O14 Gd1 95.4(8) . . ?
C39 O15 H15B 109.5 . . ?
C1 N1 C2 110.1(15) . . ?
C1 N1 C19 124.7(15) . . ?
C2 N1 C19 125.0(15) . . ?
C1 N2 C3 107.1(14) . . ?
C1 N2 C4 126.5(16) . . ?
C3 N2 C4 126.3(15) . . ?
C8 N3 C4 117.1(15) . . ?
C9 N4 C10 107.6(17) . . ?
C9 N4 C8 121.8(16) . . ?
C10 N4 C8 130.5(16) . . ?
C9 N5 C11 110.9(16) . . ?
C9 N5 C12 126.2(15) . . ?
C11 N5 C12 122.8(17) . . ?
C40 N6 C42 121(3) . . ?
C40 N6 C41 124(3) . . ?
C42 N6 C41 115(2) . . ?
C43 N7 C45 125(2) . . ?
C43 N7 C44 117(2) . . ?
C45 N7 C44 117(2) . . ?
N1 C1 N2 108.4(16) . . ?
N1 C1 H1A 125.8 . . ?
N2 C1 H1A 125.8 . . ?
C3 C2 N1 106.1(18) . . ?
C3 C2 H2A 126.9 . . ?
N1 C2 H2A 126.9 . . ?
C2 C3 N2 108.3(16) . . ?
C2 C3 H3A 125.9 . . ?
N2 C3 H3A 125.9 . . ?
N3 C4 C5 124.6(17) . . ?
N3 C4 N2 113.2(14) . . ?
C5 C4 N2 122.2(18) . . ?
C4 C5 C6 115.8(18) . . ?
C4 C5 H5A 122.1 . . ?
C6 C5 H5A 122.1 . . ?
C7 C6 C5 121.4(18) . . ?
C7 C6 H6A 119.3 . . ?
C5 C6 H6A 119.3 . . ?
C6 C7 C8 116.9(18) . . ?
C6 C7 H7A 121.6 . . ?
C8 C7 H7A 121.6 . . ?
N3 C8 C7 124.1(19) . . ?
N3 C8 N4 116.6(16) . . ?
C7 C8 N4 119.2(17) . . ?
N5 C9 N4 107.0(16) . . ?
N5 C9 H9A 126.5 . . ?
N4 C9 H9A 126.5 . . ?
C11 C10 N4 108.0(18) . . ?
C11 C10 H10A 126.0 . . ?
N4 C10 H10A 126.0 . . ?
C10 C11 N5 106.4(18) . . ?
C10 C11 H11A 126.8 . . ?
N5 C11 H11A 126.8 . . ?
N5 C12 C13 116.8(14) . . ?
N5 C12 H12A 108.1 . . ?
C13 C12 H12A 108.1 . . ?
N5 C12 H12B 108.1 . . ?
C13 C12 H12B 108.1 . . ?
H12A C12 H12B 107.3 . . ?
C18 C13 C14 119.9(17) . . ?
C18 C13 C12 125.1(17) . . ?
C14 C13 C12 114.9(15) . . ?
C13 C14 C15 119.4(16) . . ?
C13 C14 H14A 120.3 . . ?
C15 C14 H14A 120.3 . . ?
C16 C15 C14 120.3(17) . . ?
C16 C15 H15A 119.9 . . ?
C14 C15 H15A 119.9 . . ?
C15 C16 C17 118.9(17) . . ?
C15 C16 C19 120.8(16) . 2_656 ?
C17 C16 C19 119.9(16) . 2_656 ?
C18 C17 C16 120.9(17) . . ?
C18 C17 H17A 119.5 . . ?
C16 C17 H17A 119.5 . . ?
C13 C18 C17 120.3(18) . . ?
C13 C18 H18A 119.8 . . ?
C17 C18 H18A 119.8 . . ?
N1 C19 C16 113.8(13) . 2_656 ?
N1 C19 H19A 108.8 . . ?
C16 C19 H19A 108.8 2_656 . ?
N1 C19 H19B 108.8 . . ?
C16 C19 H19B 108.8 2_656 . ?
H19A C19 H19B 107.7 . . ?
O1 C20 O2 121.5(19) . . ?
O1 C20 C21 121.3(14) . . ?
O2 C20 C21 117.0(17) . . ?
C26 C21 C22 117.1(16) . . ?
C26 C21 C20 120.8(15) . . ?
C22 C21 C20 121.9(15) . . ?
O3 C22 C23 117.8(14) . . ?
O3 C22 C21 122.5(15) . . ?
C23 C22 C21 119.7(14) . . ?
C24 C23 C22 123.9(15) . . ?
C24 C23 H23A 118.0 . . ?
C22 C23 H23A 118.0 . . ?
C23 C24 C25 115.8(15) . . ?
C23 C24 C27 123.2(15) . . ?
C25 C24 C27 120.9(14) . . ?
O6 C25 C26 120.2(14) . . ?
O6 C25 C24 119.7(15) . . ?
C26 C25 C24 120.1(14) . . ?
C21 C26 C25 123.3(15) . . ?
C21 C26 H26A 118.3 . . ?
C25 C26 H26A 118.3 . . ?
O5 C27 O4 127.4(19) . . ?
O5 C27 C24 115.6(17) . . ?
O4 C27 C24 117.0(15) . . ?
O7 C28 O8 120.5(15) . . ?
O7 C28 C30 121.9(14) . . ?
O8 C28 C30 117.6(14) . . ?
O7 C28 Gd1 65.1(9) . . ?
O8 C28 Gd1 56.0(7) . . ?
C30 C28 Gd1 170.9(11) . . ?
C30 C29 C31 120.6(15) . 2_567 ?
C30 C29 H29A 119.7 . . ?
C31 C29 H29A 119.7 2_567 . ?
C29 C30 C31 121.6(15) . . ?
C29 C30 C28 120.0(15) . . ?
C31 C30 C28 118.4(16) . . ?
O9 C31 C29 118.2(15) . 2_567 ?
O9 C31 C30 124.0(15) . . ?
C29 C31 C30 117.8(15) 2_567 . ?
O10 C32 O11 121.7(15) . . ?
O10 C32 C33 118.7(14) . . ?
O11 C32 C33 119.5(15) . . ?
C34 C33 C35 119.4(15) . . ?
C34 C33 C32 118.2(16) . . ?
C35 C33 C32 122.4(14) . . ?
C33 C34 C35 120.6(16) . 2_566 ?
C33 C34 H34A 119.7 . . ?
C35 C34 H34A 119.7 2_566 . ?
O12 C35 C34 121.5(16) . 2_566 ?
O12 C35 C33 118.6(16) . . ?
C34 C35 C33 119.8(14) 2_566 . ?
O13 C36 O14 120.8(13) . . ?
O13 C36 C38 122.6(14) . . ?
O14 C36 C38 116.6(13) . . ?
O13 C36 Gd1 62.6(7) . . ?
O14 C36 Gd1 58.2(7) . . ?
C38 C36 Gd1 174.6(11) . . ?
C39 C37 C38 121.4(13) 2_656 . ?
C39 C37 H37A 119.3 2_656 . ?
C38 C37 H37A 119.3 . . ?
C39 C38 C37 118.0(12) . . ?
C39 C38 C36 122.9(13) . . ?
C37 C38 C36 118.9(13) . . ?
O15 C39 C38 120.1(11) . . ?
O15 C39 C37 119.2(12) . 2_656 ?
C38 C39 C37 120.5(12) . 2_656 ?
O16 C40 N6 126(3) . . ?
O16 C40 H40A 117.2 . . ?
N6 C40 H40A 117.2 . . ?
N6 C41 H41A 109.5 . . ?
N6 C41 H41B 109.5 . . ?
H41A C41 H41B 109.5 . . ?
N6 C41 H41C 109.5 . . ?
H41A C41 H41C 109.5 . . ?
H41B C41 H41C 109.5 . . ?
N6 C42 H42A 109.5 . . ?
N6 C42 H42B 109.5 . . ?
H42A C42 H42B 109.5 . . ?
N6 C42 H42C 109.5 . . ?
H42A C42 H42C 109.5 . . ?
H42B C42 H42C 109.5 . . ?
O17 C43 N7 121(2) . . ?
O17 C43 H43A 119.4 . . ?
N7 C43 H43A 119.4 . . ?
N7 C44 H44A 109.5 . . ?
N7 C44 H44B 109.5 . . ?
H44A C44 H44B 109.5 . . ?
N7 C44 H44C 109.5 . . ?
H44A C44 H44C 109.5 . . ?
H44B C44 H44C 109.5 . . ?
N7 C45 H45A 109.5 . . ?
N7 C45 H45B 109.5 . . ?
H45A C45 H45B 109.5 . . ?
N7 C45 H45C 109.5 . . ?
H45A C45 H45C 109.5 . . ?
H45B C45 H45C 109.5 . . ?

loop_
_geom_bond_atom_site_label_1
_geom_bond_atom_site_label_2
_geom_bond_distance
_geom_bond_site_symmetry_2
_geom_bond_publ_flag
Gd1 O11 2.393(11) . ?
Gd1 O2 2.405(10) . ?
Gd1 O3W 2.406(13) . ?
Gd1 O1W 2.414(9) . ?
Gd1 O8 2.447(10) . ?
Gd1 O14 2.457(9) . ?
Gd1 O2W 2.480(10) . ?
Gd1 O13 2.556(9) . ?
Gd1 O7 2.650(12) . ?
Gd1 C36 2.877(14) . ?
Gd1 C28 2.922(15) . ?
O1 C20 1.26(2) . ?
O2 C20 1.310(17) . ?
O3 C22 1.367(16) . ?
O3 H3B 0.8200 . ?
O4 C27 1.266(19) . ?
O5 C27 1.232(18) . ?
O6 C25 1.363(16) . ?
O6 H6B 0.8200 . ?
O7 C28 1.246(17) . ?
O8 C28 1.293(17) . ?
O9 C31 1.355(19) . ?
O9 H9B 0.8200 . ?
O10 C32 1.277(19) . ?
O11 C32 1.296(17) . ?
O12 C35 1.373(18) . ?
O12 H12C 0.8200 . ?
O13 C36 1.263(16) . ?
O14 C36 1.283(17) . ?
O15 C39 1.369(15) . ?
O15 H15B 0.8200 . ?
O16 C40 1.26(3) . ?
O17 C43 1.21(2) . ?
N1 C1 1.30(2) . ?
N1 C2 1.38(2) . ?
N1 C19 1.498(19) . ?
N2 C1 1.349(18) . ?
N2 C3 1.38(2) . ?
N2 C4 1.42(2) . ?
N3 C8 1.32(2) . ?
N3 C4 1.33(2) . ?
N4 C9 1.38(2) . ?
N4 C10 1.40(2) . ?
N4 C8 1.41(2) . ?
N5 C9 1.32(2) . ?
N5 C11 1.38(2) . ?
N5 C12 1.50(2) . ?
N6 C40 1.30(3) . ?
N6 C42 1.41(3) . ?
N6 C41 1.49(3) . ?
N7 C43 1.36(3) . ?
N7 C45 1.45(3) . ?
N7 C44 1.50(2) . ?
C1 H1A 0.9300 . ?
C2 C3 1.33(2) . ?
C2 H2A 0.9300 . ?
C3 H3A 0.9300 . ?
C4 C5 1.38(2) . ?
C5 C6 1.41(2) . ?
C5 H5A 0.9300 . ?
C6 C7 1.35(2) . ?
C6 H6A 0.9300 . ?
C7 C8 1.41(2) . ?
C7 H7A 0.9300 . ?
C9 H9A 0.9300 . ?
C10 C11 1.35(2) . ?
C10 H10A 0.9300 . ?
C11 H11A 0.9300 . ?
C12 C13 1.52(2) . ?
C12 H12A 0.9700 . ?
C12 H12B 0.9700 . ?
C13 C18 1.36(2) . ?
C13 C14 1.41(2) . ?
C14 C15 1.41(2) . ?
C14 H14A 0.9300 . ?
C15 C16 1.38(2) . ?
C15 H15A 0.9300 . ?
C16 C17 1.40(2) . ?
C16 C19 1.55(2) 2_656 ?
C17 C18 1.39(2) . ?
C17 H17A 0.9300 . ?
C18 H18A 0.9300 . ?
C19 H19A 0.9700 . ?
C19 H19B 0.9700 . ?
C20 C21 1.47(2) . ?
C21 C26 1.39(2) . ?
C21 C22 1.42(2) . ?
C22 C23 1.40(2) . ?
C23 C24 1.39(2) . ?
C23 H23A 0.9300 . ?
C24 C25 1.44(2) . ?
C24 C27 1.53(2) . ?
C25 C26 1.39(2) . ?
C26 H26A 0.9300 . ?
C28 C30 1.56(2) . ?
C29 C30 1.36(2) . ?
C29 C31 1.37(2) 2_567 ?
C29 H29A 0.9300 . ?
C30 C31 1.38(2) . ?
C32 C33 1.50(2) . ?
C33 C34 1.38(2) . ?
C33 C35 1.45(2) . ?
C34 C35 1.38(2) 2_566 ?
C34 H34A 0.9300 . ?
C36 C38 1.476(18) . ?
C37 C39 1.408(17) 2_656 ?
C37 C38 1.417(18) . ?
C37 H37A 0.9300 . ?
C38 C39 1.407(19) . ?
C40 H40A 0.9300 . ?
C41 H41A 0.9600 . ?
C41 H41B 0.9600 . ?
C41 H41C 0.9600 . ?
C42 H42A 0.9600 . ?
C42 H42B 0.9600 . ?
C42 H42C 0.9600 . ?
C43 H43A 0.9300 . ?
C44 H44A 0.9600 . ?
C44 H44B 0.9600 . ?
C44 H44C 0.9600 . ?
C45 H45A 0.9600 . ?
C45 H45B 0.9600 . ?
C45 H45C 0.9600 . ?

loop_
_geom_torsion_atom_site_label_1
_geom_torsion_atom_site_label_2
_geom_torsion_atom_site_label_3
_geom_torsion_atom_site_label_4
_geom_torsion
_geom_torsion_site_symmetry_1
_geom_torsion_site_symmetry_2
_geom_torsion_site_symmetry_3
_geom_torsion_site_symmetry_4
_geom_torsion_publ_flag
C2 N1 C1 N2 -0.7(19) . . . . ?
C19 N1 C1 N2 173.7(13) . . . . ?
C3 N2 C1 N1 0.9(18) . . . . ?
C4 N2 C1 N1 177.9(14) . . . . ?
C1 N1 C2 C3 0(2) . . . . ?
C19 N1 C2 C3 -174.1(15) . . . . ?
N1 C2 C3 N2 0(2) . . . . ?
C1 N2 C3 C2 -0.7(19) . . . . ?
C4 N2 C3 C2 -177.7(15) . . . . ?
C8 N3 C4 C5 2(2) . . . . ?
C8 N3 C4 N2 -177.0(13) . . . . ?
C1 N2 C4 N3 3(2) . . . . ?
C3 N2 C4 N3 179.9(15) . . . . ?
C1 N2 C4 C5 -175.5(15) . . . . ?
C3 N2 C4 C5 1(2) . . . . ?
N3 C4 C5 C6 -3(2) . . . . ?
N2 C4 C5 C6 175.9(14) . . . . ?
C4 C5 C6 C7 3(2) . . . . ?
C5 C6 C7 C8 -1(3) . . . . ?
C4 N3 C8 C7 -1(2) . . . . ?
C4 N3 C8 N4 -178.0(13) . . . . ?
C6 C7 C8 N3 0(3) . . . . ?
C6 C7 C8 N4 177.8(15) . . . . ?
C9 N4 C8 N3 9(2) . . . . ?
C10 N4 C8 N3 -168.0(15) . . . . ?
C9 N4 C8 C7 -168.2(15) . . . . ?
C10 N4 C8 C7 14(3) . . . . ?
C11 N5 C9 N4 1.1(19) . . . . ?
C12 N5 C9 N4 -176.6(13) . . . . ?
C10 N4 C9 N5 -0.7(18) . . . . ?
C8 N4 C9 N5 -178.6(13) . . . . ?
C9 N4 C10 C11 0.0(19) . . . . ?
C8 N4 C10 C11 177.7(15) . . . . ?
N4 C10 C11 N5 0.6(19) . . . . ?
C9 N5 C11 C10 -1(2) . . . . ?
C12 N5 C11 C10 176.7(14) . . . . ?
C9 N5 C12 C13 -108(2) . . . . ?
C11 N5 C12 C13 74(2) . . . . ?
N5 C12 C13 C18 16(3) . . . . ?
N5 C12 C13 C14 -159.5(16) . . . . ?
C18 C13 C14 C15 6(3) . . . . ?
C12 C13 C14 C15 -177.9(17) . . . . ?
C13 C14 C15 C16 -3(3) . . . . ?
C14 C15 C16 C17 -2(3) . . . . ?
C14 C15 C16 C19 -175.6(17) . . . 2_656 ?
C15 C16 C17 C18 3(3) . . . . ?
C19 C16 C17 C18 176.8(17) 2_656 . . . ?
C14 C13 C18 C17 -5(3) . . . . ?
C12 C13 C18 C17 179.4(18) . . . . ?
C16 C17 C18 C13 0(3) . . . . ?
C1 N1 C19 C16 58(2) . . . 2_656 ?
C2 N1 C19 C16 -128.1(17) . . . 2_656 ?
Gd1 O2 C20 O1 27(3) . . . . ?
Gd1 O2 C20 C21 -158.5(11) . . . . ?
O1 C20 C21 C26 -11(3) . . . . ?
O2 C20 C21 C26 174.5(14) . . . . ?
O1 C20 C21 C22 173.7(16) . . . . ?
O2 C20 C21 C22 -1(2) . . . . ?
C26 C21 C22 O3 -175.5(14) . . . . ?
C20 C21 C22 O3 0(2) . . . . ?
C26 C21 C22 C23 2(2) . . . . ?
C20 C21 C22 C23 177.6(15) . . . . ?
O3 C22 C23 C24 177.7(14) . . . . ?
C21 C22 C23 C24 0(2) . . . . ?
C22 C23 C24 C25 -2(2) . . . . ?
C22 C23 C24 C27 -179.3(14) . . . . ?
C23 C24 C25 O6 -179.2(14) . . . . ?
C27 C24 C25 O6 -2(2) . . . . ?
C23 C24 C25 C26 3(2) . . . . ?
C27 C24 C25 C26 179.8(13) . . . . ?
C22 C21 C26 C25 -2(2) . . . . ?
C20 C21 C26 C25 -177.3(15) . . . . ?
O6 C25 C26 C21 -178.8(15) . . . . ?
C24 C25 C26 C21 -1(2) . . . . ?
C23 C24 C27 O5 169.7(15) . . . . ?
C25 C24 C27 O5 -7(2) . . . . ?
C23 C24 C27 O4 -10(2) . . . . ?
C25 C24 C27 O4 173.0(14) . . . . ?
Gd1 O7 C28 O8 -8.6(15) . . . . ?
Gd1 O7 C28 C30 173.4(13) . . . . ?
Gd1 O8 C28 O7 9.4(17) . . . . ?
Gd1 O8 C28 C30 -172.5(11) . . . . ?
C31 C29 C30 C31 -1(3) 2_567 . . . ?
C31 C29 C30 C28 -178.5(16) 2_567 . . . ?
O7 C28 C30 C29 -2(2) . . . . ?
O8 C28 C30 C29 179.5(16) . . . . ?
O7 C28 C30 C31 -179.6(16) . . . . ?
O8 C28 C30 C31 2(2) . . . . ?
C29 C30 C31 O9 -178.9(18) . . . . ?
C28 C30 C31 O9 -2(3) . . . . ?
C29 C30 C31 C29 1(3) . . . 2_567 ?
C28 C30 C31 C29 178.5(15) . . . 2_567 ?
Gd1 O11 C32 O10 40(3) . . . . ?
Gd1 O11 C32 C33 -144.2(13) . . . . ?
O10 C32 C33 C34 2(3) . . . . ?
O11 C32 C33 C34 -174.3(16) . . . . ?
O10 C32 C33 C35 -179.7(17) . . . . ?
O11 C32 C33 C35 4(3) . . . . ?
C35 C33 C34 C35 4(3) . . . 2_566 ?
C32 C33 C34 C35 -177.7(16) . . . 2_566 ?
C34 C33 C35 O12 178.3(16) . . . . ?
C32 C33 C35 O12 0(2) . . . . ?
C34 C33 C35 C34 -4(3) . . . 2_566 ?
C32 C33 C35 C34 177.8(16) . . . 2_566 ?
Gd1 O13 C36 O14 0.2(17) . . . . ?
Gd1 O13 C36 C38 -178.2(15) . . . . ?
Gd1 O14 C36 O13 -0.3(18) . . . . ?
Gd1 O14 C36 C38 178.3(13) . . . . ?
C39 C37 C38 C39 -3(2) 2_656 . . . ?
C39 C37 C38 C36 -177.6(14) 2_656 . . . ?
O13 C36 C38 C39 -168.5(16) . . . . ?
O14 C36 C38 C39 13(2) . . . . ?
O13 C36 C38 C37 6(2) . . . . ?
O14 C36 C38 C37 -172.5(14) . . . . ?
C37 C38 C39 O15 178.5(13) . . . . ?
C36 C38 C39 O15 -7(2) . . . . ?
C37 C38 C39 C37 3(2) . . . 2_656 ?
C36 C38 C39 C37 177.3(14) . . . 2_656 ?
C42 N6 C40 O16 -1(4) . . . . ?
C41 N6 C40 O16 179(2) . . . . ?
C45 N7 C43 O17 9(4) . . . . ?
C44 N7 C43 O17 -179.0(18) . . . . ?
